data_4061330
loop_
_publ_author_name
'Pinto, P.'
'Marconi, G.'
'Heinemann, F. W.'
'Zenneck, U.'

_publ_section_title
;
 Diastereoselective Formation of Chiral-At-Metal P-Tethered
Arene Ruthenium(II) Complexes.
;
_journal_name_full Organometallics
_journal_paper_doi 10.1021/om0305768
_journal_year 2004
_chemical_formula_moiety 'C28 H30 Cl N P Ru, B F4'
_chemical_formula_sum 'C28 H30 B Cl F4 N P Ru'
_chemical_formula_weight 634.83
_space_group_IT_number 19
_symmetry_cell_setting orthorhombic
_symmetry_space_group_name_Hall 'P 2ac 2ab'
_symmetry_space_group_name_H-M 'P 21 21 21'
_cell_angle_alpha 90.00
_cell_angle_beta 90.00
_cell_angle_gamma 90.00
_cell_formula_units_Z 4
_cell_length_a 9.1046(2)
_cell_length_b 14.5909(3)
_cell_length_c 20.4658(5)
_cell_measurement_temperature 100(2)
_cell_volume 2718.8(1)
_diffrn_ambient_temperature 100(2)
_exptl_crystal_density_diffrn 1.551
_cod_database_code 4061330

loop_
_symmetry_equiv_pos_as_xyz
'x, y, z'
'-x+1/2, -y, z+1/2'
'-x, y+1/2, -z+1/2'
'x+1/2, -y+1/2, -z'

loop_
_atom_site_label
_atom_site_type_symbol
_atom_site_fract_x
_atom_site_fract_y
_atom_site_fract_z
_atom_site_U_iso_or_equiv
_atom_site_adp_type
_atom_site_occupancy
_atom_site_symmetry_multiplicity
_atom_site_calc_flag
_atom_site_refinement_flags
_atom_site_disorder_assembly
_atom_site_disorder_group
Ru1 Ru 0.01754(2) 0.422088(15) 0.922219(9) 0.01129(6) Uani 1 1 d . . .
Cl1 Cl -0.08098(7) 0.30347(5) 0.99088(3) 0.01568(14) Uani 1 1 d . . .
P1 P 0.02344(8) 0.51137(5) 1.01585(3) 0.01228(14) Uani 1 1 d . . .
N1 N -0.2115(3) 0.46262(19) 0.91227(13) 0.0160(5) Uani 1 1 d . . .
C1 C 0.0865(3) 0.4902(2) 0.83295(14) 0.0174(6) Uani 1 1 d . . .
C2 C 0.0510(3) 0.3990(2) 0.81264(14) 0.0195(7) Uani 1 1 d . . .
C3 C 0.1113(3) 0.3243(2) 0.84490(15) 0.0206(7) Uani 1 1 d . . .
C4 C 0.2115(3) 0.3394(2) 0.89766(15) 0.0182(6) Uani 1 1 d . . .
C5 C 0.2583(3) 0.4282(2) 0.91300(13) 0.0172(6) Uani 1 1 d . . .
C6 C 0.1963(3) 0.5066(2) 0.88101(14) 0.0164(6) Uani 1 1 d . . .
C7 C 0.2481(3) 0.6023(2) 0.89614(15) 0.0207(7) Uani 1 1 d . . .
C8 C 0.2488(3) 0.6256(2) 0.96924(16) 0.0200(6) Uani 1 1 d . . .
C9 C 0.0958(3) 0.6266(2) 1.00086(16) 0.0180(6) Uani 1 1 d . . .
C10 C 0.4033(4) 0.6149(3) 0.86729(19) 0.0317(8) Uani 1 1 d . . .
C11 C 0.1372(3) 0.46871(18) 1.08264(13) 0.0130(5) Uani 1 1 d . . .
C12 C 0.1418(3) 0.5189(2) 1.14053(14) 0.0179(6) Uani 1 1 d . . .
C13 C 0.2199(3) 0.4865(2) 1.19374(14) 0.0209(7) Uani 1 1 d . . .
C14 C 0.2968(3) 0.4051(2) 1.18971(14) 0.0212(7) Uani 1 1 d . . .
C15 C 0.2966(3) 0.3561(2) 1.13111(14) 0.0184(6) Uani 1 1 d . . .
C16 C 0.2154(3) 0.38781(19) 1.07831(15) 0.0154(5) Uani 1 1 d . . .
C21 C -0.1541(3) 0.5315(2) 1.05481(13) 0.0141(6) Uani 1 1 d . . .
C22 C -0.2068(3) 0.4689(2) 1.10069(14) 0.0173(6) Uani 1 1 d . . .
C23 C -0.3450(3) 0.4812(2) 1.12945(15) 0.0229(7) Uani 1 1 d . . .
C24 C -0.4305(3) 0.5563(2) 1.11230(16) 0.0269(8) Uani 1 1 d . . .
C25 C -0.3793(3) 0.6178(2) 1.06619(16) 0.0252(7) Uani 1 1 d . . .
C26 C -0.2423(3) 0.6054(2) 1.03740(15) 0.0200(6) Uani 1 1 d . . .
C31 C -0.3005(3) 0.4144(2) 0.86438(13) 0.0162(6) Uani 1 1 d . . .
C32 C -0.3833(3) 0.3397(2) 0.88304(15) 0.0178(6) Uani 1 1 d . . .
C33 C -0.4648(4) 0.2931(2) 0.83618(16) 0.0232(7) Uani 1 1 d . . .
C34 C -0.4637(4) 0.3211(3) 0.77146(17) 0.0285(7) Uani 1 1 d . . .
C35 C -0.3814(4) 0.3961(3) 0.75377(15) 0.0292(8) Uani 1 1 d . . .
C36 C -0.3009(4) 0.4439(2) 0.79971(16) 0.0239(8) Uani 1 1 d . . .
B1 B 0.3416(4) 0.7899(3) 1.17677(19) 0.0259(8) Uani 1 1 d . . .
F11 F 0.340(2) 0.8432(14) 1.1219(9) 0.046(4) Uani 0.56(5) 1 d P A 1
F12 F 0.4861(15) 0.7771(11) 1.1982(7) 0.056(3) Uani 0.56(5) 1 d P A 1
F13 F 0.259(2) 0.8285(11) 1.2283(7) 0.065(3) Uani 0.56(5) 1 d P A 1
F14 F 0.2784(19) 0.7070(9) 1.1631(10) 0.052(3) Uani 0.56(5) 1 d P A 1
F11' F 0.339(3) 0.8517(14) 1.1210(9) 0.031(4) Uani 0.44(5) 1 d P A 2
F12' F 0.480(2) 0.7547(19) 1.1808(14) 0.081(6) Uani 0.44(5) 1 d P A 2
F13' F 0.321(4) 0.8440(11) 1.2292(6) 0.057(5) Uani 0.44(5) 1 d P A 2
F14' F 0.246(4) 0.726(2) 1.1690(13) 0.085(7) Uani 0.44(5) 1 d P A 2
H1 H 0.045(5) 0.538(3) 0.816(2) 0.050 Uiso 1 1 d . B 2
H1A H -0.251(5) 0.454(3) 0.953(2) 0.050 Uiso 1 1 d . C 2
H1B H -0.209(5) 0.523(3) 0.903(2) 0.050 Uiso 1 1 d . D 2
H2 H -0.019(5) 0.386(3) 0.780(2) 0.050 Uiso 1 1 d . E 2
H3 H 0.080(5) 0.263(3) 0.838(2) 0.050 Uiso 1 1 d . F 2
H4 H 0.238(5) 0.292(3) 0.924(2) 0.050 Uiso 1 1 d . G 2
H5 H 0.328(5) 0.437(3) 0.946(2) 0.050 Uiso 1 1 d . H 2
H7 H 0.186(5) 0.644(3) 0.875(2) 0.050 Uiso 1 1 d . I 2
H8A H 0.317(5) 0.581(3) 0.993(2) 0.050 Uiso 1 1 d . J 2
H8B H 0.295(5) 0.683(3) 0.979(2) 0.050 Uiso 1 1 d . K 2
H9A H 0.096(5) 0.658(3) 1.040(2) 0.050 Uiso 1 1 d . L 2
H9B H 0.032(5) 0.657(3) 0.972(2) 0.050 Uiso 1 1 d . M 2
H10A H 0.486(5) 0.570(3) 0.8920(19) 0.050 Uiso 1 1 d . N 2
H10B H 0.435(5) 0.670(3) 0.879(2) 0.050 Uiso 1 1 d . O 2
H10C H 0.402(5) 0.601(3) 0.823(2) 0.050 Uiso 1 1 d . P 2
H12 H 0.095(5) 0.572(3) 1.145(2) 0.050 Uiso 1 1 d . Q 2
H13 H 0.228(5) 0.524(3) 1.233(2) 0.050 Uiso 1 1 d . R 2
H14 H 0.356(5) 0.387(3) 1.224(2) 0.050 Uiso 1 1 d . S 2
H15 H 0.350(5) 0.307(3) 1.130(2) 0.050 Uiso 1 1 d . T 2
H16 H 0.218(5) 0.357(3) 1.038(2) 0.050 Uiso 1 1 d . U 2
H22 H -0.150(5) 0.421(3) 1.114(2) 0.050 Uiso 1 1 d . V 2
H23 H -0.379(4) 0.433(3) 1.162(2) 0.050 Uiso 1 1 d . W 2
H24 H -0.525(5) 0.567(3) 1.1322(19) 0.050 Uiso 1 1 d . X 2
H25 H -0.434(5) 0.667(3) 1.056(2) 0.050 Uiso 1 1 d . Y 2
H26 H -0.209(5) 0.647(3) 1.005(2) 0.050 Uiso 1 1 d . Z 2
H32 H -0.386(4) 0.322(3) 0.927(2) 0.050 Uiso 1 1 d . A 2
H33 H -0.514(5) 0.248(3) 0.845(2) 0.050 Uiso 1 1 d . B 2
H34 H -0.502(6) 0.292(3) 0.743(2) 0.050 Uiso 1 1 d . C 2
H35 H -0.381(4) 0.419(3) 0.712(2) 0.050 Uiso 1 1 d . D 2
H36 H -0.261(5) 0.487(3) 0.793(2) 0.050 Uiso 1 1 d . E 2

loop_
_atom_site_aniso_label
_atom_site_aniso_U_11
_atom_site_aniso_U_22
_atom_site_aniso_U_33
_atom_site_aniso_U_23
_atom_site_aniso_U_13
_atom_site_aniso_U_12
Ru1 0.01045(9) 0.01326(10) 0.01015(9) 0.00114(9) 0.00000(7) 0.00021(8)
Cl1 0.0189(3) 0.0142(3) 0.0140(3) 0.0024(3) -0.0006(2) -0.0032(3)
P1 0.0118(3) 0.0115(3) 0.0135(3) 0.0003(2) 0.0003(3) 0.0001(3)
N1 0.0116(11) 0.0175(13) 0.0190(14) 0.0006(11) -0.0011(9) 0.0004(9)
C1 0.0134(14) 0.0263(18) 0.0125(13) 0.0040(13) 0.0016(10) 0.0013(13)
C2 0.0177(15) 0.0298(19) 0.0111(13) 0.0003(12) 0.0042(10) -0.0020(12)
C3 0.0209(16) 0.0230(18) 0.0179(15) -0.0045(13) 0.0049(11) 0.0001(13)
C4 0.0170(15) 0.0217(17) 0.0159(14) 0.0021(12) 0.0046(11) 0.0055(13)
C5 0.0117(12) 0.0256(16) 0.0142(14) 0.0016(14) 0.0020(9) 0.0005(12)
C6 0.0107(14) 0.0200(17) 0.0184(14) 0.0029(12) 0.0038(10) -0.0010(12)
C7 0.0182(15) 0.0209(18) 0.0229(15) 0.0056(13) 0.0016(11) -0.0024(12)
C8 0.0167(15) 0.0166(17) 0.0266(17) -0.0007(13) 0.0014(11) -0.0033(12)
C9 0.0170(15) 0.0145(16) 0.0224(16) 0.0018(13) 0.0016(11) -0.0038(12)
C10 0.0245(18) 0.037(2) 0.034(2) 0.0017(17) 0.0097(14) -0.0102(16)
C11 0.0123(12) 0.0177(14) 0.0091(12) -0.0005(12) 0.0013(11) -0.0046(10)
C12 0.0141(14) 0.0192(16) 0.0203(14) -0.0060(12) 0.0009(11) -0.0004(12)
C13 0.0219(15) 0.0269(18) 0.0140(14) -0.0074(13) -0.0011(11) -0.0021(13)
C14 0.0177(14) 0.028(2) 0.0181(15) 0.0003(13) -0.0051(11) -0.0025(13)
C15 0.0161(14) 0.0193(17) 0.0197(15) 0.0005(13) -0.0030(11) 0.0019(12)
C16 0.0157(12) 0.0169(14) 0.0134(12) -0.0006(13) -0.0004(12) -0.0023(10)
C21 0.0129(13) 0.0147(15) 0.0146(13) -0.0059(11) -0.0006(10) -0.0023(11)
C22 0.0150(14) 0.0190(17) 0.0179(14) -0.0013(12) -0.0001(10) -0.0001(12)
C23 0.0170(15) 0.0263(19) 0.0255(16) 0.0021(14) 0.0035(12) -0.0039(13)
C24 0.0164(14) 0.031(2) 0.0331(18) -0.0058(15) 0.0046(12) 0.0019(13)
C25 0.0176(14) 0.0200(16) 0.038(2) -0.0029(14) -0.0006(12) 0.0061(12)
C26 0.0180(15) 0.0167(16) 0.0253(16) 0.0011(12) 0.0004(11) 0.0026(12)
C31 0.0114(12) 0.0165(15) 0.0206(14) -0.0015(13) -0.0032(9) 0.0038(12)
C32 0.0137(14) 0.0203(17) 0.0193(15) 0.0016(12) 0.0016(11) 0.0021(12)
C33 0.0140(15) 0.0191(16) 0.0365(18) 0.0016(13) -0.0022(13) -0.0019(13)
C34 0.0188(16) 0.038(2) 0.0282(17) -0.0098(14) -0.0076(13) 0.0008(15)
C35 0.0267(17) 0.044(2) 0.0169(16) 0.0074(15) -0.0075(12) -0.0023(15)
C36 0.0199(16) 0.028(2) 0.0235(16) 0.0105(14) -0.0041(12) -0.0060(13)
B1 0.029(2) 0.019(2) 0.030(2) 0.0057(16) 0.0046(15) -0.0005(16)
F11 0.040(7) 0.052(9) 0.045(7) 0.022(5) 0.002(5) 0.008(6)
F12 0.041(4) 0.071(6) 0.057(5) 0.036(5) -0.021(4) -0.027(5)
F13 0.093(8) 0.037(5) 0.066(5) 0.011(3) 0.049(5) 0.010(5)
F14 0.062(6) 0.013(3) 0.082(8) 0.002(3) -0.013(6) -0.009(3)
F11' 0.065(11) 0.009(5) 0.018(6) 0.003(4) 0.004(5) -0.009(5)
F12' 0.048(8) 0.100(10) 0.096(11) 0.018(9) 0.011(7) 0.041(7)
F13' 0.122(14) 0.029(5) 0.021(4) 0.002(3) 0.014(5) 0.007(7)
F14' 0.103(14) 0.073(14) 0.078(7) 0.003(10) 0.027(9) -0.059(10)

loop_
_geom_bond_atom_site_label_1
_geom_bond_atom_site_label_2
_geom_bond_distance
_geom_bond_site_symmetry_2
_geom_bond_publ_flag
Ru1 C1 2.173(3) . ?
Ru1 N1 2.177(2) . ?
Ru1 C4 2.197(3) . ?
Ru1 C5 2.202(3) . ?
Ru1 C6 2.209(3) . ?
Ru1 C2 2.288(3) . ?
Ru1 C3 2.295(3) . ?
Ru1 P1 2.3177(7) . ?
Ru1 Cl1 2.4031(7) . ?
P1 C11 1.825(3) . ?
P1 C21 1.826(3) . ?
P1 C9 1.832(3) . ?
N1 C31 1.454(4) . ?
N1 H1A 0.91(5) . ?
N1 H1B 0.89(5) . ?
C1 C6 1.423(4) . ?
C1 C2 1.432(5) . ?
C1 H1 0.87(4) . ?
C2 C3 1.387(5) . ?
C2 H2 0.94(4) . ?
C3 C4 1.431(4) . ?
C3 H3 0.94(4) . ?
C4 C5 1.400(5) . ?
C4 H4 0.92(4) . ?
C5 C6 1.433(4) . ?
C5 H5 0.93(4) . ?
C6 C7 1.506(5) . ?
C7 C8 1.534(5) . ?
C7 C10 1.542(4) . ?
C7 H7 0.94(5) . ?
C8 C9 1.537(4) . ?
C8 H8A 1.02(4) . ?
C8 H8B 0.96(5) . ?
C9 H9A 0.93(4) . ?
C9 H9B 0.93(4) . ?
C10 H10A 1.12(4) . ?
C10 H10B 0.89(5) . ?
C10 H10C 0.93(4) . ?
C11 C16 1.381(4) . ?
C11 C12 1.393(4) . ?
C12 C13 1.384(4) . ?
C12 H12 0.89(5) . ?
C13 C14 1.381(5) . ?
C13 H13 0.99(4) . ?
C14 C15 1.396(4) . ?
C14 H14 0.92(4) . ?
C15 C16 1.389(4) . ?
C15 H15 0.86(4) . ?
C16 H16 0.94(4) . ?
C21 C26 1.390(4) . ?
C21 C22 1.395(4) . ?
C22 C23 1.401(4) . ?
C22 H22 0.92(4) . ?
C23 C24 1.389(5) . ?
C23 H23 1.01(4) . ?
C24 C25 1.384(5) . ?
C24 H24 0.96(4) . ?
C25 C26 1.391(4) . ?
C25 H25 0.90(4) . ?
C26 H26 0.94(4) . ?
C31 C32 1.379(4) . ?
C31 C36 1.392(4) . ?
C32 C33 1.390(4) . ?
C32 H32 0.93(4) . ?
C33 C34 1.386(5) . ?
C33 H33 0.81(4) . ?
C34 C35 1.375(5) . ?
C34 H34 0.80(4) . ?
C35 C36 1.381(5) . ?
C35 H35 0.91(4) . ?
C36 H36 0.74(4) . ?
B1 F14' 1.29(2) . ?
B1 F13' 1.347(14) . ?
B1 F12' 1.360(18) . ?
B1 F11 1.37(2) . ?
B1 F14 1.367(17) . ?
B1 F12 1.400(13) . ?
B1 F13 1.413(12) . ?
B1 F11' 1.45(2) . ?
